data_7108854
loop_
_publ_author_name
'Kosaka, Wataru'
'Yamagishi, Kayo'
'Yoshida, Hiroki'
'Matsuda, Ryotaro'
'Kitagawa, Susumu'
'Takata, Masaki'
'Miyasaka, Hitoshi'

_publ_section_title
;
 CO2 superabsorption in a paddlewheel-type Ru dimer chain compound:
 gate-open performance dependent on inter-chain interactions.
;
_journal_coden_ASTM CHCOFS
_journal_issue 16
_journal_name_full
;
 Chemical Communications (Cambridge, United Kingdom)
;
_journal_page_first 1594
_journal_page_last 1596
_journal_paper_doi 10.1039/c2cc36153a
_journal_volume 49
_journal_year 2013
_chemical_formula_moiety 'C52 H34 F4 N4 O12 Ru2'
_chemical_formula_sum 'C52 H34 F4 N4 O12 Ru2'
_chemical_formula_weight 1184.99
_space_group_IT_number 14
_symmetry_cell_setting monoclinic
_symmetry_Int_Tables_number 14
_symmetry_space_group_name_Hall '-P 2yn'
_symmetry_space_group_name_H-M 'P 1 21/n 1'
_atom_sites_solution_hydrogens geom
_atom_sites_solution_primary direct
_atom_sites_solution_secondary difmap
_cell_angle_alpha 90.0000
_cell_angle_beta 91.221(5)
_cell_angle_gamma 90.0000
_cell_formula_units_Z 2
_cell_length_a 10.064(3)
_cell_length_b 11.778(4)
_cell_length_c 20.097(6)
_cell_measurement_reflns_used 6416
_cell_measurement_temperature 93
_cell_measurement_theta_max 27.50
_cell_measurement_theta_min 3.30
_cell_volume 2381.6(13)
_computing_cell_refinement 'CrystalClear-SM Expert 2.0 r4'
_computing_data_collection 'CrystalClear-SM Expert 2.0 r4 (Rigaku, 2009)'
_computing_data_reduction 'CrystalClear-SM Expert 2.0 r4'
_computing_molecular_graphics 'CrystalStructure 4.0'
_computing_publication_material 'CrystalStructure 4.0 (Rigaku, 2010)'
_computing_structure_refinement 'SHELXL97 (Sheldrick, 2008)'
_computing_structure_solution 'Il Milione (Burla, et al., 2007)'
_diffrn_ambient_temperature 93
_diffrn_detector_area_resol_mean 7.111
_diffrn_measured_fraction_theta_full 0.992
_diffrn_measured_fraction_theta_max 0.992
_diffrn_measurement_device_type 'Rigaku Saturn724'
_diffrn_measurement_method \w
_diffrn_radiation_type 'Mo K\a'
_diffrn_radiation_wavelength 0.71075
_diffrn_reflns_av_R_equivalents 0.0549
_diffrn_reflns_limit_h_max 13
_diffrn_reflns_limit_h_min -12
_diffrn_reflns_limit_k_max 11
_diffrn_reflns_limit_k_min -15
_diffrn_reflns_limit_l_max 26
_diffrn_reflns_limit_l_min -26
_diffrn_reflns_number 18812
_diffrn_reflns_theta_full 27.48
_diffrn_reflns_theta_max 27.48
_diffrn_standards_number 0
_exptl_absorpt_coefficient_mu 0.720
_exptl_absorpt_correction_T_max 0.931
_exptl_absorpt_correction_T_min 0.733
_exptl_absorpt_correction_type multi-scan
_exptl_absorpt_process_details 'REQAB (Rigaku, 1998)'
_exptl_crystal_colour brown
_exptl_crystal_density_diffrn 1.652
_exptl_crystal_density_method 'not measured'
_exptl_crystal_description block
_exptl_crystal_F_000 1188.00
_exptl_crystal_size_max 0.130
_exptl_crystal_size_mid 0.110
_exptl_crystal_size_min 0.100
_refine_diff_density_max 2.350
_refine_diff_density_min -1.310
_refine_ls_extinction_method none
_refine_ls_goodness_of_fit_ref 1.249
_refine_ls_hydrogen_treatment constr
_refine_ls_number_parameters 334
_refine_ls_number_reflns 5424
_refine_ls_number_restraints 306
_refine_ls_R_factor_gt 0.0941
_refine_ls_shift/su_max 0.000
_refine_ls_structure_factor_coef Fsqd
_refine_ls_weighting_details 'w = 1/[\s^2^(Fo^2^)+(0.0134P)^2^+46.5717P] where P=(Fo^2^+2Fc^2^)/3'
_refine_ls_weighting_scheme calc
_refine_ls_wR_factor_ref 0.2245
_reflns_number_gt 3436
_reflns_number_total 5424
_reflns_threshold_expression F^2^>2.0\s(F^2^)
_cod_data_source_file c2cc36153a.txt
_cod_data_source_block Ru-pF-phz_1
_cod_database_code 7108854

loop_
_symmetry_equiv_pos_site_id
_symmetry_equiv_pos_as_xyz
1 +X,+Y,+Z
2 1/2-X,1/2+Y,1/2-Z
3 -X,-Y,-Z
4 1/2+X,1/2-Y,1/2+Z

loop_
_atom_site_label
_atom_site_type_symbol
_atom_site_fract_x
_atom_site_fract_y
_atom_site_fract_z
_atom_site_U_iso_or_equiv
_atom_site_adp_type
_atom_site_occupancy
_atom_site_symmetry_multiplicity
_atom_site_calc_flag
_atom_site_refinement_flags
Ru1 Ru 0.11351(7) 0.50416(7) 0.49927(3) 0.01750(19) Uani 1.0 4 d .
F1 F -0.0351(10) 0.6152(8) 0.0986(4) 0.070(3) Uani 1.0 4 d .
F2 F 0.0311(9) -0.1659(6) 0.3770(5) 0.064(3) Uani 1.0 4 d .
O1 O 0.1005(6) 0.5603(5) 0.4018(3) 0.0174(12) Uani 1.0 4 d .
O2 O -0.1205(6) 0.5527(6) 0.4039(3) 0.0166(12) Uani 1.0 4 d .
O3 O 0.1180(6) 0.3361(6) 0.4685(3) 0.0169(12) Uani 1.0 4 d .
O4 O -0.1049(6) 0.3292(6) 0.4700(3) 0.0193(13) Uani 1.0 4 d .
O5 O 0.1092(10) 0.3020(8) 0.2896(5) 0.052(3) Uani 1.0 4 d .
O6 O -0.1051(10) 0.2964(8) 0.2895(5) 0.050(2) Uani 1.0 4 d .
N1 N 0.3569(6) 0.5056(7) 0.4991(4) 0.0133(12) Uani 1.0 4 d .
N2 N -0.0010(11) 0.2939(9) 0.2620(5) 0.0389(18) Uani 1.0 4 d .
C1 C -0.0139(9) 0.5646(8) 0.3752(5) 0.0188(15) Uani 1.0 4 d .
C2 C -0.0191(10) 0.5840(9) 0.3006(5) 0.0247(17) Uani 1.0 4 d .
C3 C 0.0959(12) 0.5977(9) 0.2670(6) 0.033(2) Uani 1.0 4 d .
C4 C 0.0912(14) 0.6085(10) 0.1970(6) 0.043(3) Uani 1.0 4 d .
C5 C -0.0289(15) 0.6048(11) 0.1668(6) 0.048(3) Uani 1.0 4 d .
C6 C -0.1452(14) 0.5920(11) 0.1988(6) 0.042(3) Uani 1.0 4 d .
C7 C -0.1394(11) 0.5805(9) 0.2678(5) 0.0303(19) Uani 1.0 4 d .
C8 C 0.0091(9) 0.2873(8) 0.4613(4) 0.0192(15) Uani 1.0 4 d .
C9 C 0.0140(10) 0.1641(9) 0.4388(5) 0.0243(17) Uani 1.0 4 d .
C10 C -0.1006(11) 0.1008(9) 0.4343(5) 0.0305(19) Uani 1.0 4 d .
C11 C -0.0936(13) -0.0141(10) 0.4129(6) 0.040(2) Uani 1.0 4 d .
C12 C 0.0265(15) -0.0547(10) 0.3976(7) 0.047(3) Uani 1.0 4 d .
C13 C 0.1426(13) 0.0046(11) 0.4025(7) 0.046(3) Uani 1.0 4 d .
C14 C 0.1341(12) 0.1163(9) 0.4224(6) 0.035(2) Uani 1.0 4 d .
C15 C 0.4293(8) 0.4661(7) 0.4456(5) 0.0154(15) Uani 1.0 4 d .
C16 C 0.3588(9) 0.4311(8) 0.3871(5) 0.0203(17) Uani 1.0 4 d .
C17 C 0.4263(9) 0.3918(9) 0.3339(5) 0.0214(17) Uani 1.0 4 d .
C18 C 0.5624(9) 0.3831(9) 0.3359(5) 0.0223(17) Uani 1.0 4 d .
C19 C 0.6333(9) 0.4142(8) 0.3917(5) 0.0204(17) Uani 1.0 4 d .
C20 C 0.5676(8) 0.4582(8) 0.4478(5) 0.0156(15) Uani 1.0 4 d .
C21 C -0.0004(10) 0.2802(9) 0.1874(6) 0.0284(17) Uani 1.0 4 d .
C22 C -0.1225(10) 0.2717(8) 0.1552(6) 0.0277(18) Uani 1.0 4 d .
C23 C -0.1226(12) 0.2613(9) 0.0863(6) 0.035(2) Uani 1.0 4 d .
C24 C -0.0056(12) 0.2604(9) 0.0531(6) 0.037(2) Uani 1.0 4 d .
C25 C 0.1136(12) 0.2650(9) 0.0866(6) 0.036(2) Uani 1.0 4 d .
C26 C 0.1151(10) 0.2765(9) 0.1560(6) 0.0298(19) Uani 1.0 4 d .
H3 H 0.1787 0.5999 0.2906 0.0396 Uiso 1.0 4 calc R
H4 H 0.1699 0.6180 0.1724 0.0511 Uiso 1.0 4 calc R
H6 H -0.2278 0.5910 0.1750 0.0505 Uiso 1.0 4 calc R
H7 H -0.2187 0.5704 0.2919 0.0364 Uiso 1.0 4 calc R
H10 H -0.1837 0.1335 0.4452 0.0366 Uiso 1.0 4 calc R
H11 H -0.1709 -0.0603 0.4096 0.0481 Uiso 1.0 4 calc R
H13 H 0.2255 -0.0295 0.3926 0.0554 Uiso 1.0 4 calc R
H14 H 0.2125 0.1612 0.4248 0.0415 Uiso 1.0 4 calc R
H16 H 0.2645 0.4351 0.3851 0.0244 Uiso 1.0 4 calc R
H17 H 0.3784 0.3700 0.2946 0.0257 Uiso 1.0 4 calc R
H18 H 0.6076 0.3553 0.2982 0.0267 Uiso 1.0 4 calc R
H19 H 0.7273 0.4062 0.3929 0.0245 Uiso 1.0 4 calc R
H22 H -0.2029 0.2729 0.1791 0.0333 Uiso 1.0 4 calc R
H23 H -0.2045 0.2547 0.0623 0.0416 Uiso 1.0 4 calc R
H24 H -0.0073 0.2565 0.0059 0.0441 Uiso 1.0 4 calc R
H25 H 0.1944 0.2604 0.0631 0.0435 Uiso 1.0 4 calc R
H26 H 0.1969 0.2816 0.1803 0.0357 Uiso 1.0 4 calc R

loop_
_atom_site_aniso_label
_atom_site_aniso_U_11
_atom_site_aniso_U_22
_atom_site_aniso_U_33
_atom_site_aniso_U_12
_atom_site_aniso_U_13
_atom_site_aniso_U_23
Ru1 0.0157(4) 0.0226(4) 0.0142(3) 0.0005(4) 0.0000(3) -0.0038(3)
F1 0.119(7) 0.070(5) 0.021(3) 0.015(5) 0.006(4) 0.007(4)
F2 0.098(6) 0.020(4) 0.075(5) -0.002(4) 0.018(5) -0.009(4)
O1 0.007(3) 0.023(3) 0.022(3) -0.003(3) 0.008(3) 0.000(3)
O2 0.006(3) 0.025(3) 0.019(3) 0.001(3) -0.003(3) -0.001(3)
O3 0.006(3) 0.024(3) 0.020(3) 0.001(3) 0.001(3) -0.003(3)
O4 0.009(3) 0.028(4) 0.021(3) -0.004(3) -0.001(3) -0.002(3)
O5 0.057(5) 0.055(5) 0.043(5) -0.016(5) -0.017(4) 0.008(4)
O6 0.058(5) 0.054(5) 0.039(5) -0.007(5) 0.010(4) 0.007(4)
N1 0.012(3) 0.014(3) 0.014(3) 0.002(3) 0.001(3) -0.006(3)
N2 0.044(5) 0.036(4) 0.036(4) -0.006(4) -0.003(4) 0.009(4)
C1 0.012(4) 0.018(4) 0.026(4) -0.003(3) -0.002(3) -0.003(3)
C2 0.026(4) 0.023(4) 0.025(4) 0.002(4) 0.002(3) -0.001(4)
C3 0.035(5) 0.031(5) 0.033(4) 0.001(4) 0.009(4) 0.002(4)
C4 0.056(5) 0.038(5) 0.035(5) 0.006(5) 0.015(4) 0.007(5)
C5 0.075(6) 0.045(5) 0.024(4) 0.010(5) 0.004(4) 0.006(4)
C6 0.057(5) 0.043(5) 0.026(4) 0.009(5) -0.009(4) 0.002(4)
C7 0.036(5) 0.032(5) 0.024(4) 0.005(4) -0.001(4) 0.001(4)
C8 0.013(4) 0.028(4) 0.016(4) -0.001(3) 0.004(3) 0.001(3)
C9 0.026(4) 0.027(4) 0.020(4) -0.002(3) 0.002(4) 0.002(4)
C10 0.029(5) 0.031(4) 0.031(5) -0.003(4) -0.002(4) -0.002(4)
C11 0.054(5) 0.025(5) 0.042(5) -0.010(4) 0.001(5) 0.000(4)
C12 0.071(5) 0.019(4) 0.052(5) -0.002(4) 0.013(5) -0.000(4)
C13 0.055(5) 0.027(5) 0.056(6) 0.006(4) 0.012(5) -0.003(5)
C14 0.034(5) 0.026(4) 0.044(5) 0.001(4) 0.009(4) -0.002(4)
C15 0.005(3) 0.020(4) 0.022(4) -0.004(3) -0.000(3) -0.004(3)
C16 0.004(4) 0.033(5) 0.023(4) -0.003(4) 0.001(3) -0.009(4)
C17 0.011(4) 0.032(5) 0.022(4) -0.002(4) 0.001(3) -0.009(4)
C18 0.010(4) 0.032(5) 0.025(4) -0.000(4) 0.002(3) -0.008(4)
C19 0.008(4) 0.027(4) 0.026(4) -0.006(3) 0.003(3) -0.008(4)
C20 0.005(3) 0.019(4) 0.022(4) -0.003(3) -0.003(3) -0.004(3)
C21 0.026(4) 0.023(4) 0.036(4) -0.001(4) -0.001(3) 0.006(4)
C22 0.021(4) 0.021(4) 0.041(5) 0.001(4) -0.001(4) -0.000(4)
C23 0.036(5) 0.026(5) 0.042(5) 0.003(4) -0.009(4) -0.005(4)
C24 0.045(5) 0.024(5) 0.042(5) -0.002(4) 0.002(4) -0.008(4)
C25 0.035(5) 0.025(5) 0.049(5) -0.001(4) 0.009(4) -0.005(5)
C26 0.019(4) 0.024(5) 0.046(5) -0.001(4) 0.000(4) 0.004(4)

loop_
_atom_type_symbol
_atom_type_description
_atom_type_scat_dispersion_real
_atom_type_scat_dispersion_imag
_atom_type_scat_source
C C 0.0033 0.0016
;
International Tables for Crystallography
(1992, Vol. C, Tables 4.2.6.8 and 6.1.1.4)
;
H H 0.0000 0.0000
;
International Tables for Crystallography
(1992, Vol. C, Table 6.1.1.4)
;
F F 0.0171 0.0103
;
International Tables for Crystallography
(1992, Vol. C, Tables 4.2.6.8 and 6.1.1.4)
;
N N 0.0061 0.0033
;
International Tables for Crystallography
(1992, Vol. C, Tables 4.2.6.8 and 6.1.1.4)
;
O O 0.0106 0.0060
;
International Tables for Crystallography
(1992, Vol. C, Tables 4.2.6.8 and 6.1.1.4)
;
Ru Ru -1.2594 0.8363
;
International Tables for Crystallography
(1992, Vol. C, Tables 4.2.6.8 and 6.1.1.4)
;

loop_
_geom_angle_atom_site_label_1
_geom_angle_atom_site_label_2
_geom_angle_atom_site_label_3
_geom_angle
_geom_angle_publ_flag
_geom_angle_site_symmetry_1
_geom_angle_site_symmetry_3
Ru1 Ru1 O1 89.01(16) yes 3_566 .
Ru1 Ru1 O2 89.32(16) yes 3_566 3_566
Ru1 Ru1 O3 89.48(16) yes 3_566 .
Ru1 Ru1 O4 89.34(16) yes 3_566 3_566
Ru1 Ru1 N1 177.84(18) yes 3_566 .
O1 Ru1 O2 178.3(3) yes . 3_566
O1 Ru1 O3 91.4(3) yes . .
O1 Ru1 O4 88.7(3) yes . 3_566
O1 Ru1 N1 92.3(3) yes . .
O2 Ru1 O3 88.3(3) yes 3_566 .
O2 Ru1 O4 91.6(3) yes 3_566 3_566
O2 Ru1 N1 89.4(3) yes 3_566 .
O3 Ru1 O4 178.8(3) yes . 3_566
O3 Ru1 N1 88.8(3) yes . .
O4 Ru1 N1 92.4(3) yes 3_566 .
Ru1 O1 C1 117.0(6) yes . .
Ru1 O2 C1 117.8(6) yes 3_566 .
Ru1 O3 C8 116.8(6) yes . .
Ru1 O4 C8 117.2(6) yes 3_566 .
Ru1 N1 C15 122.6(5) yes . .
Ru1 N1 C20 122.8(5) yes . 3_666
C15 N1 C20 114.6(7) yes . 3_666
O5 N2 O6 125.4(10) yes . .
O5 N2 C21 115.7(10) yes . .
O6 N2 C21 119.0(10) yes . .
O1 C1 O2 126.2(9) yes . .
O1 C1 C2 116.0(8) yes . .
O2 C1 C2 117.8(8) yes . .
C1 C2 C3 119.7(9) yes . .
C1 C2 C7 119.0(9) yes . .
C3 C2 C7 121.2(10) yes . .
C2 C3 C4 119.6(11) yes . .
C3 C4 C5 117.3(12) yes . .
F1 C5 C4 118.0(12) yes . .
F1 C5 C6 117.4(12) yes . .
C4 C5 C6 124.6(11) yes . .
C5 C6 C7 117.7(12) yes . .
C2 C7 C6 119.7(11) yes . .
O3 C8 O4 127.1(9) yes . .
O3 C8 C9 116.2(8) yes . .
O4 C8 C9 116.6(8) yes . .
C8 C9 C10 120.3(9) yes . .
C8 C9 C14 119.6(9) yes . .
C10 C9 C14 120.0(10) yes . .
C9 C10 C11 119.3(10) yes . .
C10 C11 C12 117.4(11) yes . .
F2 C12 C11 116.4(12) yes . .
F2 C12 C13 118.3(12) yes . .
C11 C12 C13 125.2(12) yes . .
C12 C13 C14 116.8(12) yes . .
C9 C14 C13 121.3(11) yes . .
N1 C15 C16 118.4(7) yes . .
N1 C15 C20 122.5(8) yes . .
C16 C15 C20 119.1(8) yes . .
C15 C16 C17 120.0(8) yes . .
C16 C17 C18 121.1(9) yes . .
C17 C18 C19 120.5(9) yes . .
C18 C19 C20 120.4(8) yes . .
N1 C20 C15 122.8(8) yes 3_666 .
N1 C20 C19 118.3(7) yes 3_666 .
C15 C20 C19 118.8(8) yes . .
N2 C21 C22 116.9(9) yes . .
N2 C21 C26 119.7(10) yes . .
C22 C21 C26 123.5(10) yes . .
C21 C22 C23 117.1(10) yes . .
C22 C23 C24 120.3(11) yes . .
C23 C24 C25 121.1(11) yes . .
C24 C25 C26 119.1(11) yes . .
C21 C26 C25 118.8(10) yes . .
C2 C3 H3 120.202 no . .
C4 C3 H3 120.224 no . .
C3 C4 H4 121.350 no . .
C5 C4 H4 121.352 no . .
C5 C6 H6 121.178 no . .
C7 C6 H6 121.164 no . .
C2 C7 H7 120.144 no . .
C6 C7 H7 120.164 no . .
C9 C10 H10 120.348 no . .
C11 C10 H10 120.349 no . .
C10 C11 H11 121.325 no . .
C12 C11 H11 121.324 no . .
C12 C13 H13 121.590 no . .
C14 C13 H13 121.591 no . .
C9 C14 H14 119.365 no . .
C13 C14 H14 119.365 no . .
C15 C16 H16 119.988 no . .
C17 C16 H16 119.989 no . .
C16 C17 H17 119.442 no . .
C18 C17 H17 119.456 no . .
C17 C18 H18 119.739 no . .
C19 C18 H18 119.736 no . .
C18 C19 H19 119.818 no . .
C20 C19 H19 119.803 no . .
C21 C22 H22 121.441 no . .
C23 C22 H22 121.447 no . .
C22 C23 H23 119.827 no . .
C24 C23 H23 119.837 no . .
C23 C24 H24 119.440 no . .
C25 C24 H24 119.448 no . .
C24 C25 H25 120.464 no . .
C26 C25 H25 120.466 no . .
C21 C26 H26 120.583 no . .
C25 C26 H26 120.593 no . .

loop_
_geom_bond_atom_site_label_1
_geom_bond_atom_site_label_2
_geom_bond_distance
_geom_bond_publ_flag
_geom_bond_site_symmetry_2
Ru1 Ru1 2.2876(12) yes 3_566
Ru1 O1 2.069(6) yes .
Ru1 O2 2.057(6) yes 3_566
Ru1 O3 2.075(7) yes .
Ru1 O4 2.060(7) yes 3_566
Ru1 N1 2.450(7) yes .
F1 C5 1.376(14) yes .
F2 C12 1.375(14) yes .
O1 C1 1.260(11) yes .
O2 C1 1.238(11) yes .
O3 C8 1.243(11) yes .
O4 C8 1.264(11) yes .
O5 N2 1.232(14) yes .
O6 N2 1.196(14) yes .
N1 C15 1.392(11) yes .
N1 C20 1.365(11) yes 3_666
N2 C21 1.508(15) yes .
C1 C2 1.516(14) yes .
C2 C3 1.362(15) yes .
C2 C7 1.366(15) yes .
C3 C4 1.412(16) yes .
C4 C5 1.34(2) yes .
C5 C6 1.36(2) yes .
C6 C7 1.393(15) yes .
C8 C9 1.520(14) yes .
C9 C10 1.375(15) yes .
C9 C14 1.381(15) yes .
C10 C11 1.422(16) yes .
C11 C12 1.342(19) yes .
C12 C13 1.363(19) yes .
C13 C14 1.378(17) yes .
C15 C16 1.422(12) yes .
C15 C20 1.395(11) yes .
C16 C17 1.360(13) yes .
C17 C18 1.374(13) yes .
C18 C19 1.366(13) yes .
C19 C20 1.417(13) yes .
C21 C22 1.380(15) yes .
C21 C26 1.335(15) yes .
C22 C23 1.389(16) yes .
C23 C24 1.367(17) yes .
C24 C25 1.363(17) yes .
C25 C26 1.403(17) yes .
C3 H3 0.950 no .
C4 H4 0.950 no .
C6 H6 0.950 no .
C7 H7 0.950 no .
C10 H10 0.950 no .
C11 H11 0.950 no .
C13 H13 0.950 no .
C14 H14 0.950 no .
C16 H16 0.950 no .
C17 H17 0.950 no .
C18 H18 0.950 no .
C19 H19 0.950 no .
C22 H22 0.950 no .
C23 H23 0.950 no .
C24 H24 0.950 no .
C25 H25 0.950 no .
C26 H26 0.950 no .

loop_
_geom_contact_atom_site_label_1
_geom_contact_atom_site_label_2
_geom_contact_distance
_geom_contact_publ_flag
_geom_contact_site_symmetry_2
Ru1 C16 3.486(9) no .
Ru1 C19 3.461(9) no 3_666
F2 C14 3.593(13) no .
O1 C3 2.743(13) no .
O1 C7 3.586(12) no .
O1 C8 3.559(11) no .
O1 C8 3.484(11) no 3_566
O1 C15 3.582(10) no .
O1 C16 3.032(11) no .
O2 C3 3.585(13) no .
O2 C7 2.758(12) no .
O2 C8 3.570(11) no .
O2 C8 3.466(11) no 3_566
O3 C1 3.524(11) no .
O3 C1 3.531(11) no 3_566
O3 C10 3.596(12) no .
O3 C14 2.756(13) no .
O3 C15 3.526(10) no .
O3 C16 3.158(11) no .
O4 C1 3.498(11) no .
O4 C1 3.537(11) no 3_566
O4 C10 2.785(13) no .
O5 C22 3.549(14) no .
O5 C26 2.703(14) no .
O6 C22 2.718(14) no .
O6 C26 3.524(14) no .
N1 N1 2.883(9) no 3_666
C2 C5 2.700(15) no .
C3 C6 2.763(17) no .
C4 C7 2.767(17) no .
C9 C12 2.711(15) no .
C10 C13 2.785(17) no .
C11 C14 2.762(17) no .
C15 C15 2.703(12) no 3_666
C15 C18 2.782(13) no .
C16 C19 2.770(12) no .
C17 C20 2.781(13) no .
C20 C20 2.711(12) no 3_666
C21 C24 2.709(16) no .
C22 C25 2.773(16) no .
C23 C26 2.752(16) no .
F1 C18 3.432(13) no 2_555
F1 C24 3.415(14) no 3_565
F2 O1 3.334(10) no 1_545
F2 C1 3.206(11) no 1_545
F2 C2 3.355(12) no 1_545
F2 C8 3.582(12) no 3_556
O1 F2 3.334(10) no 1_565
O2 C19 2.972(11) no 1_455
O2 C20 3.462(10) no 1_455
O2 C23 3.574(13) no 2_455
O4 C19 3.201(11) no 1_455
O5 C2 3.572(14) no .
O5 C3 3.514(15) no .
O5 C9 3.560(13) no .
O5 C14 3.455(15) no .
O5 C16 3.500(13) no .
O5 C17 3.460(13) no .
O6 C2 3.502(14) no .
O6 C6 3.491(16) no 2_445
O6 C7 3.392(14) no .
O6 C9 3.566(13) no .
N1 C24 3.523(13) no 2_555
N1 C24 3.584(13) no 4_555
N1 C25 3.522(13) no 2_555
N2 C2 3.509(14) no .
C1 F2 3.206(11) no 1_565
C2 F2 3.355(12) no 1_565
C2 O5 3.572(14) no .
C2 O6 3.502(14) no .
C2 N2 3.509(14) no .
C3 O5 3.514(15) no .
C4 C13 3.591(19) no 2_555
C4 C17 3.398(16) no 2_555
C5 C17 3.535(17) no 2_555
C5 C18 3.296(17) no 2_555
C6 O6 3.491(16) no 2_455
C7 O6 3.392(14) no .
C8 F2 3.582(12) no 3_556
C9 O5 3.560(13) no .
C9 O6 3.566(13) no .
C9 C11 3.541(15) no 3_556
C9 C12 3.562(16) no 3_556
C10 C12 3.487(17) no 3_556
C10 C13 3.542(17) no 3_556
C11 C9 3.541(15) no 3_556
C11 C14 3.554(16) no 3_556
C12 C9 3.562(16) no 3_556
C12 C10 3.487(17) no 3_556
C13 C4 3.591(19) no 2_545
C13 C10 3.542(17) no 3_556
C14 O5 3.455(15) no .
C14 C11 3.554(16) no 3_556
C15 C24 3.550(14) no 2_555
C15 C24 3.486(14) no 4_555
C16 O5 3.500(13) no .
C17 O5 3.460(13) no .
C17 C4 3.398(16) no 2_545
C17 C5 3.535(17) no 2_545
C18 F1 3.432(13) no 2_545
C18 C5 3.296(17) no 2_545
C19 O2 2.972(11) no 1_655
C19 O4 3.201(11) no 1_655
C20 O2 3.462(10) no 1_655
C20 C24 3.422(14) no 4_555
C23 O2 3.574(13) no 2_445
C24 F1 3.415(14) no 3_565
C24 N1 3.523(13) no 2_545
C24 N1 3.584(13) no 4_454
C24 C15 3.550(14) no 2_545
C24 C15 3.486(14) no 4_454
C24 C20 3.422(14) no 4_454
C25 N1 3.522(13) no 2_545
Ru1 H16 2.8946 no .
Ru1 H19 2.8686 no 3_666
F1 H4 2.5149 no .
F1 H6 2.5157 no .
F2 H11 2.4834 no .
F2 H13 2.5454 no .
O1 H3 2.4309 no .
O1 H16 2.2435 no .
O2 H7 2.4477 no .
O3 H14 2.4400 no .
O3 H16 2.5393 no .
O4 H10 2.4847 no .
O5 H26 2.3962 no .
O6 H22 2.4250 no .
N1 H16 2.5911 no .
N1 H19 2.5655 no 3_666
N2 H22 2.6129 no .
N2 H26 2.6115 no .
C1 H3 2.6390 no .
C1 H7 2.6276 no .
C1 H16 3.1923 no .
C2 H4 3.2605 no .
C2 H6 3.2499 no .
C3 H7 3.2316 no .
C3 H16 3.4649 no .
C4 H6 3.2385 no .
C5 H3 3.2147 no .
C5 H7 3.2160 no .
C6 H4 3.2416 no .
C7 H3 3.2326 no .
C8 H10 2.6690 no .
C8 H14 2.6449 no .
C8 H16 3.4853 no .
C9 H11 3.2776 no .
C9 H13 3.2680 no .
C10 H14 3.2402 no .
C11 H13 3.2509 no .
C12 H10 3.2229 no .
C12 H14 3.1981 no .
C13 H11 3.2524 no .
C14 H10 3.2473 no .
C15 H17 3.2686 no .
C15 H19 3.2792 no .
C16 H3 3.2938 no .
C16 H14 3.5904 no .
C16 H18 3.2325 no .
C17 H3 3.5885 no .
C17 H19 3.2347 no .
C18 H16 3.2358 no .
C19 H17 3.2314 no .
C20 H16 3.2864 no .
C20 H18 3.2740 no .
C21 H23 3.2275 no .
C21 H25 3.2158 no .
C22 H24 3.2447 no .
C22 H26 3.2452 no .
C23 H25 3.2342 no .
C24 H22 3.2541 no .
C24 H26 3.2453 no .
C25 H23 3.2300 no .
C26 H22 3.2439 no .
C26 H24 3.2436 no .
H3 H4 2.3846 no .
H3 H16 2.8380 no .
H3 H17 3.3719 no .
H6 H7 2.3623 no .
H10 H11 2.3956 no .
H13 H14 2.3423 no .
H14 H16 3.3665 no .
H16 H17 2.3022 no .
H17 H18 2.3120 no .
H18 H19 2.3102 no .
H22 H23 2.3570 no .
H23 H24 2.3064 no .
H24 H25 2.3123 no .
H25 H26 2.3680 no .
F1 H10 2.9547 no 2_455
F1 H13 3.5527 no 2_555
F1 H14 3.3344 no 2_555
F1 H18 3.5912 no 2_555
F1 H24 2.6287 no 3_565
F2 H3 3.5973 no 1_545
F2 H22 3.5409 no 2_445
F2 H25 3.1132 no 2_545
F2 H26 3.0555 no 2_545
O1 H25 3.2012 no 2_555
O2 H19 2.3145 no 1_455
O2 H22 3.5411 no 2_455
O2 H23 3.0449 no 2_455
O3 H23 2.7821 no 4_555
O4 H19 2.4426 no 1_455
O4 H25 2.9765 no 4_455
O5 H3 3.5778 no .
O5 H4 3.1856 no 2_545
O5 H14 3.3299 no .
O5 H16 2.9083 no .
O5 H17 2.8253 no .
O6 H6 3.0391 no 2_445
O6 H7 3.4237 no .
O6 H7 3.5761 no 2_445
O6 H18 2.9821 no 1_455
O6 H19 2.9967 no 1_455
N1 H23 3.3802 no 4_555
N1 H24 3.3225 no 2_555
N1 H24 3.3781 no 4_555
N1 H25 3.2877 no 2_555
C1 H19 3.2295 no 1_455
C3 H17 3.4507 no 2_555
C3 H26 3.1728 no 2_555
C4 H13 3.0711 no 2_555
C4 H14 3.2383 no 2_555
C4 H17 3.0997 no 2_555
C4 H18 3.5316 no 2_555
C5 H17 3.5504 no 2_555
C5 H18 3.1395 no 2_555
C6 H10 3.3721 no 2_455
C6 H11 3.3495 no 2_455
C6 H18 3.1246 no 2_555
C7 H18 3.5147 no 2_555
C7 H19 3.5325 no 1_455
C7 H22 2.9774 no 2_455
C8 H19 3.4251 no 1_455
C8 H23 3.5239 no 4_555
C10 H6 2.7666 no 2_445
C11 H6 2.7838 no 2_445
C11 H23 3.4402 no 2_445
C13 H4 2.7799 no 2_545
C13 H10 3.4822 no 3_556
C13 H25 3.3749 no 2_545
C13 H26 3.5194 no 2_545
C14 H4 2.7699 no 2_545
C14 H11 3.4524 no 3_556
C14 H23 3.5576 no 4_555
C15 H24 2.9523 no 4_555
C16 H24 3.5020 no 4_555
C17 H4 3.3682 no 2_545
C18 H7 3.2528 no 1_655
C19 H7 3.1220 no 1_655
C19 H24 3.3840 no 4_555
C20 H24 2.8916 no 4_555
C22 H7 3.0629 no 2_445
C22 H11 3.1342 no 2_455
C23 H11 2.9582 no 2_455
C25 H13 2.9377 no 2_555
C26 H3 3.1125 no 2_545
C26 H13 2.9691 no 2_555
H3 F2 3.5973 no 1_565
H3 O5 3.5778 no .
H3 C26 3.1125 no 2_555
H3 H26 2.5410 no 2_555
H4 O5 3.1856 no 2_555
H4 C13 2.7799 no 2_555
H4 C14 2.7699 no 2_555
H4 C17 3.3682 no 2_555
H4 H13 2.4274 no 2_555
H4 H14 2.3598 no 2_555
H4 H17 3.0820 no 2_555
H6 O6 3.0391 no 2_455
H6 C10 2.7666 no 2_455
H6 C11 2.7838 no 2_455
H6 H10 2.6062 no 2_455
H6 H11 2.6520 no 2_455
H6 H18 3.3792 no 2_555
H7 O6 3.4237 no .
H7 O6 3.5761 no 2_455
H7 C18 3.2528 no 1_455
H7 C19 3.1220 no 1_455
H7 C22 3.0629 no 2_455
H7 H18 3.0817 no 1_455
H7 H19 2.8628 no 1_455
H7 H22 2.5835 no 2_455
H10 F1 2.9547 no 2_445
H10 C6 3.3721 no 2_445
H10 C13 3.4822 no 3_556
H10 H6 2.6062 no 2_445
H10 H13 3.5147 no 3_556
H10 H19 3.4918 no 1_455
H10 H25 2.9679 no 4_455
H11 C6 3.3495 no 2_445
H11 C14 3.4524 no 3_556
H11 C22 3.1342 no 2_445
H11 C23 2.9582 no 2_445
H11 H6 2.6520 no 2_445
H11 H14 3.5672 no 3_556
H11 H22 2.9248 no 2_445
H11 H23 2.5829 no 2_445
H13 F1 3.5527 no 2_545
H13 C4 3.0711 no 2_545
H13 C25 2.9377 no 2_545
H13 C26 2.9691 no 2_545
H13 H4 2.4274 no 2_545
H13 H10 3.5147 no 3_556
H13 H25 2.7448 no 2_545
H13 H26 2.7850 no 2_545
H14 F1 3.3344 no 2_545
H14 O5 3.3299 no .
H14 C4 3.2383 no 2_545
H14 H4 2.3598 no 2_545
H14 H11 3.5672 no 3_556
H14 H23 3.0356 no 4_555
H14 H24 3.3695 no 4_555
H16 O5 2.9083 no .
H17 O5 2.8253 no .
H17 C3 3.4507 no 2_545
H17 C4 3.0997 no 2_545
H17 C5 3.5504 no 2_545
H17 H4 3.0820 no 2_545
H17 H26 3.0855 no .
H18 F1 3.5912 no 2_545
H18 O6 2.9821 no 1_655
H18 C4 3.5316 no 2_545
H18 C5 3.1395 no 2_545
H18 C6 3.1246 no 2_545
H18 C7 3.5147 no 2_545
H18 H6 3.3792 no 2_545
H18 H7 3.0817 no 1_655
H18 H22 3.2411 no 1_655
H19 O2 2.3145 no 1_655
H19 O4 2.4426 no 1_655
H19 O6 2.9967 no 1_655
H19 C1 3.2295 no 1_655
H19 C7 3.5325 no 1_655
H19 C8 3.4251 no 1_655
H19 H7 2.8628 no 1_655
H19 H10 3.4918 no 1_655
H22 F2 3.5409 no 2_455
H22 O2 3.5411 no 2_445
H22 C7 2.9774 no 2_445
H22 H7 2.5835 no 2_445
H22 H11 2.9248 no 2_455
H22 H18 3.2411 no 1_455
H23 O2 3.0449 no 2_445
H23 O3 2.7821 no 4_454
H23 N1 3.3802 no 4_454
H23 C8 3.5239 no 4_454
H23 C11 3.4402 no 2_455
H23 C14 3.5576 no 4_454
H23 H11 2.5829 no 2_455
H23 H14 3.0356 no 4_454
H24 F1 2.6287 no 3_565
H24 N1 3.3225 no 2_545
H24 N1 3.3781 no 4_454
H24 C15 2.9523 no 4_454
H24 C16 3.5020 no 4_454
H24 C19 3.3840 no 4_454
H24 C20 2.8916 no 4_454
H24 H14 3.3695 no 4_454
H25 F2 3.1132 no 2_555
H25 O1 3.2012 no 2_545
H25 O4 2.9765 no 4_554
H25 N1 3.2877 no 2_545
H25 C13 3.3749 no 2_555
H25 H10 2.9679 no 4_554
H25 H13 2.7448 no 2_555
H26 F2 3.0555 no 2_555
H26 C3 3.1728 no 2_545
H26 C13 3.5194 no 2_555
H26 H3 2.5410 no 2_545
H26 H13 2.7850 no 2_555
H26 H17 3.0855 no .
